data_2102208
loop_
_publ_author_name
'G\"orbitz, Carl Henrik'
'Hersleth, Hans-Petter'

_publ_section_title
;
 Selective solvent inclusion as a tool for mapping molecular properties
 in crystal structures: a diethylstilbestrol example
;
_journal_coeditor_code OS0062
_journal_issue 6
_journal_name_full 'Acta Crystallographica Section B'
_journal_page_first 1094
_journal_page_last 1102
_journal_paper_doi 10.1107/S0108768100012805
_journal_volume 56
_journal_year 2000
_chemical_formula_moiety 'C18 H20 O2,C3 H6 O'
_chemical_formula_sum 'C21 H26 O3'
_chemical_formula_weight 326.42
_chemical_name_systematic
; 
 diethylstilbestrol acetone solvate (1/1)
;
_space_group_IT_number 2
_symmetry_cell_setting triclinic
_symmetry_space_group_name_Hall '-P 1'
_symmetry_space_group_name_H-M 'P -1'
_atom_sites_solution_hydrogens geom
_atom_sites_solution_primary direct
_atom_sites_solution_secondary difmap
_audit_creation_method SHELXL-97
_cell_angle_alpha 69.979(2)
_cell_angle_beta 77.853(2)
_cell_angle_gamma 83.927(3)
_cell_formula_units_Z 4
_cell_length_a 9.6266(15)
_cell_length_b 13.662(2)
_cell_length_c 15.365(2)
_cell_measurement_reflns_used 4011
_cell_measurement_temperature 150(2)
_cell_measurement_theta_max 27.8
_cell_measurement_theta_min 1.8
_cell_volume 1854.9(5)
_computing_cell_refinement 'SAINT (Bruker, 1998)'
_computing_data_collection 'SMART (Bruker, 1998)'
_computing_data_reduction 'SAINT (Bruker, 1998)'
_computing_molecular_graphics 'SHELXTL (Sheldrick, 1997)'
_computing_publication_material 'SHELXTL (Sheldrick, 1997)'
_computing_structure_refinement 'SHELXTL (Sheldrick, 1997)'
_computing_structure_solution 'SHELXTL (Sheldrick, 1997)'
_diffrn_ambient_temperature 150(2)
_diffrn_detector_area_resol_mean 8.3
_diffrn_measured_fraction_theta_full 0.867
_diffrn_measured_fraction_theta_max 0.867
_diffrn_measurement_device_type 'Siemens SMART CCD diffractometer'
_diffrn_measurement_method 'Sets of exposures each taken over 0.3\% \w rotation'
_diffrn_radiation_monochromator graphite
_diffrn_radiation_source 'fine-focus sealed tube'
_diffrn_radiation_type MoK\a
_diffrn_radiation_wavelength 0.71073
_diffrn_reflns_av_R_equivalents 0.0265
_diffrn_reflns_av_sigmaI/netI 0.0364
_diffrn_reflns_limit_h_max 11
_diffrn_reflns_limit_h_min -12
_diffrn_reflns_limit_k_max 17
_diffrn_reflns_limit_k_min -17
_diffrn_reflns_limit_l_max 19
_diffrn_reflns_limit_l_min -19
_diffrn_reflns_number 15681
_diffrn_reflns_theta_full 27.89
_diffrn_reflns_theta_max 27.89
_diffrn_reflns_theta_min 1.76
_diffrn_standards_decay_% 0
_exptl_absorpt_coefficient_mu 0.077
_exptl_absorpt_correction_T_max 0.989
_exptl_absorpt_correction_T_min 0.943
_exptl_absorpt_correction_type empirical
_exptl_absorpt_process_details 'SADABS (Sheldrick, 1996)'
_exptl_crystal_colour colourless
_exptl_crystal_density_diffrn 1.169
_exptl_crystal_density_meas ?
_exptl_crystal_density_method .
_exptl_crystal_description needle
_exptl_crystal_F_000 704
_exptl_crystal_size_max 0.75
_exptl_crystal_size_mid 0.30
_exptl_crystal_size_min 0.15
_refine_diff_density_max 0.394
_refine_diff_density_min -0.295
_refine_diff_density_rms 0.046
_refine_ls_extinction_method none
_refine_ls_goodness_of_fit_ref 1.042
_refine_ls_hydrogen_treatment mixed
_refine_ls_matrix_type full
_refine_ls_number_parameters 480
_refine_ls_number_reflns 7676
_refine_ls_number_restraints 6
_refine_ls_restrained_S_all 1.043
_refine_ls_R_factor_all 0.0902
_refine_ls_R_factor_gt 0.0527
_refine_ls_shift/su_max 0.010
_refine_ls_shift/su_mean 0.002
_refine_ls_structure_factor_coef Fsqd
_refine_ls_weighting_details 'calc w=1/[\s^2^(Fo^2^)+(0.0426P)^2^+1.2036P] where P=(Fo^2^+2Fc^2^)/3'
_refine_ls_weighting_scheme calc
_refine_ls_wR_factor_gt 0.1125
_refine_ls_wR_factor_ref 0.1336
_reflns_number_gt 5236
_reflns_number_total 7676
_reflns_threshold_expression >2sigma(I)
_cod_data_source_file os0062.cif
_cod_data_source_block dactn
_cod_original_sg_symbol_H-M P-1
_cod_database_code 2102208

loop_
_symmetry_equiv_pos_as_xyz
'x, y, z'
'-x, -y, -z'

loop_
_atom_site_label
_atom_site_type_symbol
_atom_site_fract_x
_atom_site_fract_y
_atom_site_fract_z
_atom_site_U_iso_or_equiv
_atom_site_adp_type
_atom_site_occupancy
_atom_site_symmetry_multiplicity
_atom_site_calc_flag
_atom_site_refinement_flags
_atom_site_disorder_assembly
_atom_site_disorder_group
O1A O 0.42768(18) 1.42829(11) 0.38618(12) 0.0382(4) Uani 1 1 d . . .
H1A H 0.516(3) 1.445(2) 0.3619(19) 0.057 Uiso 1 1 d . . .
C1A C 0.3411(2) 1.14626(14) 0.35979(12) 0.0232(4) Uani 1 1 d . . .
C2A C 0.2470(2) 1.19288(15) 0.41781(14) 0.0284(4) Uani 1 1 d . . .
H2A H 0.158(2) 1.1593(8) 0.4530(8) 0.034 Uiso 1 1 calc R . .
C3A C 0.2770(2) 1.28635(16) 0.42652(15) 0.0313(5) Uani 1 1 d . . .
H3A H 0.2097(16) 1.3175(8) 0.4682(10) 0.038 Uiso 1 1 calc R . .
C4A C 0.4023(2) 1.33516(15) 0.37605(14) 0.0278(4) Uani 1 1 d . . .
C5A C 0.4967(2) 1.29186(15) 0.31652(14) 0.0282(4) Uani 1 1 d . . .
H5A H 0.584(2) 1.3266(8) 0.2803(8) 0.034 Uiso 1 1 calc R . .
C6A C 0.4654(2) 1.19883(15) 0.30893(13) 0.0250(4) Uani 1 1 d . . .
H6A H 0.5322(15) 1.1689(7) 0.2667(9) 0.030 Uiso 1 1 calc R . .
C7A C 0.31291(19) 1.04568(14) 0.34891(13) 0.0224(4) Uani 1 1 d . . .
C8A C 0.3104(2) 1.05499(15) 0.24803(13) 0.0250(4) Uani 1 1 d . . .
H81A H 0.3071(2) 0.9840(10) 0.24421(14) 0.030 Uiso 1 1 calc R . .
H82A H 0.3998(13) 1.0866(5) 0.2068(6) 0.030 Uiso 1 1 calc R . .
C9A C 0.1830(2) 1.12149(16) 0.21145(15) 0.0339(5) Uani 1 1 d . . .
H91A H 0.1919(8) 1.1318(9) 0.1430(9) 0.051 Uiso 1 1 calc R . .
H92A H 0.1808(9) 1.1907(10) 0.2204(9) 0.051 Uiso 1 1 calc R . .
H93A H 0.0932(12) 1.0853(7) 0.2471(8) 0.051 Uiso 1 1 calc R . .
O1'A O 0.20749(17) 0.57674(11) 0.36821(11) 0.0355(4) Uani 1 1 d . . .
H1'A H 0.288(3) 0.533(2) 0.3742(18) 0.053 Uiso 1 1 d . . .
C1'A C 0.27272(19) 0.85474(14) 0.41046(12) 0.0229(4) Uani 1 1 d . . .
C2'A C 0.1548(2) 0.84183(15) 0.37559(13) 0.0269(4) Uani 1 1 d . . .
H2'A H 0.0846(16) 0.9001(13) 0.3602(4) 0.032 Uiso 1 1 calc R . .
C3'A C 0.1343(2) 0.74936(15) 0.36224(14) 0.0292(4) Uani 1 1 d . . .
H3'A H 0.0520(19) 0.7428(2) 0.3378(6) 0.035 Uiso 1 1 calc R . .
C4'A C 0.2318(2) 0.66623(15) 0.38392(13) 0.0261(4) Uani 1 1 d . . .
C5'A C 0.3479(2) 0.67542(15) 0.42100(13) 0.0267(4) Uani 1 1 d . . .
H5'A H 0.4164(16) 0.6162(13) 0.4378(4) 0.032 Uiso 1 1 calc R . .
C6'A C 0.3669(2) 0.76851(15) 0.43426(13) 0.0249(4) Uani 1 1 d . . .
H6'A H 0.4494(18) 0.77398(19) 0.4613(6) 0.030 Uiso 1 1 calc R . .
C7'A C 0.29847(19) 0.95558(14) 0.42196(13) 0.0227(4) Uani 1 1 d . . .
C8'A C 0.3119(2) 0.94565(16) 0.52133(13) 0.0291(4) Uani 1 1 d . . .
H83A H 0.3439(5) 1.0135(10) 0.52094(13) 0.035 Uiso 1 1 calc R . .
H84A H 0.3871(12) 0.8905(8) 0.5422(3) 0.035 Uiso 1 1 calc R . .
C9'A C 0.1729(3) 0.9175(2) 0.59213(15) 0.0447(6) Uani 1 1 d . . .
H94A H 0.1889(5) 0.9086(13) 0.6563(9) 0.067 Uiso 1 1 calc R . .
H95A H 0.1392(11) 0.8514(12) 0.5917(8) 0.067 Uiso 1 1 calc R . .
H96A H 0.1000(12) 0.9743(10) 0.5745(7) 0.067 Uiso 1 1 calc R . .
O1B O 0.43950(17) 1.44769(12) 0.87736(12) 0.0413(4) Uani 1 1 d . . .
H1B H 0.364(3) 1.483(2) 0.8914(19) 0.062 Uiso 1 1 d . . .
C1B C 0.3487(2) 1.16402(14) 0.85797(13) 0.0244(4) Uani 1 1 d . . .
C2B C 0.2465(2) 1.21591(15) 0.90718(14) 0.0300(4) Uani 1 1 d . . .
H2B H 0.153(2) 1.1848(7) 0.9374(7) 0.036 Uiso 1 1 calc R . .
C3B C 0.2734(2) 1.31067(16) 0.91451(15) 0.0328(5) Uani 1 1 d . . .
H3B H 0.2027(18) 1.3444(9) 0.9485(9) 0.039 Uiso 1 1 calc R . .
C4B C 0.4042(2) 1.35565(15) 0.87174(14) 0.0291(4) Uani 1 1 d . . .
C5B C 0.5070(2) 1.30556(15) 0.82223(14) 0.0288(4) Uani 1 1 d . . .
H5B H 0.600(2) 1.3367(7) 0.7923(7) 0.035 Uiso 1 1 calc R . .
C6B C 0.4790(2) 1.21201(15) 0.81501(13) 0.0262(4) Uani 1 1 d . . .
H6B H 0.5518(17) 1.1783(8) 0.7790(8) 0.031 Uiso 1 1 calc R . .
C7B C 0.32507(19) 1.06151(15) 0.84939(13) 0.0241(4) Uani 1 1 d . . .
C8B C 0.3322(2) 1.06463(15) 0.74867(13) 0.0277(4) Uani 1 1 d . . .
H81B H 0.3327(2) 0.9935(11) 0.74777(13) 0.033 Uiso 1 1 calc R . .
H82B H 0.4210(13) 1.0955(5) 0.7099(6) 0.033 Uiso 1 1 calc R . .
C9B C 0.2072(3) 1.12736(18) 0.70598(15) 0.0395(5) Uani 1 1 d . . .
H91B H 0.2201(9) 1.1313(10) 0.6387(10) 0.059 Uiso 1 1 calc R . .
H92B H 0.2034(10) 1.1992(10) 0.7095(10) 0.059 Uiso 1 1 calc R . .
H93B H 0.1168(13) 1.0925(8) 0.7419(8) 0.059 Uiso 1 1 calc R . .
O1'B O 0.21795(16) 0.57480(11) 0.91247(11) 0.0357(4) Uani 1 1 d . . .
H1'B H 0.138(3) 0.574(2) 0.8973(18) 0.053 Uiso 1 1 d . . .
C1'B C 0.2841(2) 0.87097(14) 0.91567(12) 0.0234(4) Uani 1 1 d . . .
C2'B C 0.1658(2) 0.85323(15) 0.88447(14) 0.0270(4) Uani 1 1 d . . .
H2'B H 0.0977(16) 0.9111(13) 0.8641(5) 0.032 Uiso 1 1 calc R . .
C3'B C 0.1420(2) 0.75629(15) 0.88150(14) 0.0284(4) Uani 1 1 d . . .
H3'B H 0.0589(19) 0.7459(3) 0.8595(5) 0.034 Uiso 1 1 calc R . .
C4'B C 0.2381(2) 0.67422(14) 0.91017(13) 0.0246(4) Uani 1 1 d . . .
C5'B C 0.3579(2) 0.68934(15) 0.94036(13) 0.0257(4) Uani 1 1 d . . .
H5'B H 0.4254(16) 0.6327(13) 0.9590(5) 0.031 Uiso 1 1 calc R . .
C6'B C 0.3794(2) 0.78662(15) 0.94345(13) 0.0246(4) Uani 1 1 d . . .
H6'B H 0.4632(18) 0.7966(3) 0.9656(5) 0.029 Uiso 1 1 calc R . .
C7'B C 0.30558(19) 0.97376(15) 0.92435(13) 0.0244(4) Uani 1 1 d . . .
C8'B C 0.3050(2) 0.96821(15) 1.02484(13) 0.0275(4) Uani 1 1 d . . .
H83B H 0.3224(4) 1.0378(10) 1.02519(13) 0.033 Uiso 1 1 calc R . .
H84B H 0.3830(12) 0.9205(7) 1.0485(4) 0.033 Uiso 1 1 calc R . .
C9'B C 0.1646(2) 0.93059(19) 1.09063(15) 0.0397(5) Uani 1 1 d . . .
H94B H 0.1694(6) 0.9275(12) 1.1538(9) 0.060 Uiso 1 1 calc R . .
H95B H 0.1474(9) 0.8619(11) 1.0910(8) 0.060 Uiso 1 1 calc R . .
H96B H 0.0879(11) 0.9785(9) 1.0688(7) 0.060 Uiso 1 1 calc R . .
O1C O -0.04119(19) 0.56950(16) 0.87920(14) 0.0658(6) Uani 1 1 d . . .
C1C C -0.1285(3) 0.5233(2) 0.86203(16) 0.0451(6) Uani 1 1 d . . .
C2C C -0.0943(3) 0.4219(2) 0.84627(18) 0.0606(8) Uani 1 1 d . . .
H21C H 0.0073(18) 0.4067(8) 0.8412(14) 0.091 Uiso 1 1 calc R . .
H22C H -0.123(2) 0.4251(5) 0.7884(12) 0.091 Uiso 1 1 calc R . .
H23C H -0.1450(18) 0.3675(10) 0.8989(11) 0.091 Uiso 1 1 calc R . .
C3C C -0.2717(3) 0.5702(2) 0.85520(15) 0.0598(8) Uani 1 1 d . . .
H31C H -0.2794(3) 0.6349(3) 0.8679(2) 0.090 Uiso 1 1 calc R . .
H32C H -0.3406(3) 0.5235(3) 0.9004(2) 0.090 Uiso 1 1 calc R . .
H33C H -0.2890(3) 0.58296(11) 0.79289(16) 0.090 Uiso 1 1 calc R . .
O11D O 0.71717(14) 0.44720(11) 0.31892(10) 0.0557(6) Uani 0.893(4) 1 d PRD A 1
C11D C 0.80835(15) 0.46646(11) 0.35400(9) 0.0397(6) Uani 0.893(4) 1 d PRD A 1
C21D C 0.80231(15) 0.56113(10) 0.38040(10) 0.0634(10) Uani 0.893(4) 1 d PRD A 1
H21D H 0.71634(14) 0.60093(10) 0.36732(10) 0.095 Uiso 0.893(4) 1 calc PR A 1
H22D H 0.88277(16) 0.60240(10) 0.34463(11) 0.095 Uiso 0.893(4) 1 calc PR A 1
H23D H 0.80390(15) 0.54168(10) 0.44642(10) 0.095 Uiso 0.893(4) 1 calc PR A 1
C31D C 0.9359(3) 0.3937(2) 0.3683(2) 0.0532(8) Uani 0.893(4) 1 d PD A 1
H31D H 0.9517(13) 0.3563(13) 0.3233(12) 0.080 Uiso 0.893(4) 1 calc PR A 1
H32D H 0.9198(10) 0.3442(14) 0.4319(12) 0.080 Uiso 0.893(4) 1 calc PR A 1
H33D H 1.0189(16) 0.4334(7) 0.3588(14) 0.080 Uiso 0.893(4) 1 calc PR A 1
O12D O 0.6856(6) 0.4858(11) 0.3429(12) 0.055 Uiso 0.107(4) 1 d PD A 2
C12D C 0.80835(15) 0.46646(11) 0.35400(9) 0.036 Uiso 0.107(4) 1 d PD A 2
C22D C 0.8828(18) 0.5302(13) 0.3892(17) 0.063 Uiso 0.107(4) 1 d PD A 2
H24D H 0.8265 0.5945 0.3884 0.095 Uiso 0.107(4) 1 calc PR A 2
H25D H 0.9762 0.5476 0.3487 0.095 Uiso 0.107(4) 1 calc PR A 2
H26D H 0.8950 0.4908 0.4539 0.095 Uiso 0.107(4) 1 calc PR A 2
C32D C 0.8764(19) 0.3629(9) 0.3521(17) 0.053 Uiso 0.107(4) 1 d PD A 2
H34D H 0.8165 0.3284 0.3279 0.080 Uiso 0.107(4) 1 calc PR A 2
H35D H 0.8868 0.3192 0.4161 0.080 Uiso 0.107(4) 1 calc PR A 2
H36D H 0.9703 0.3735 0.3111 0.080 Uiso 0.107(4) 1 calc PR A 2

loop_
_atom_site_aniso_label
_atom_site_aniso_U_11
_atom_site_aniso_U_22
_atom_site_aniso_U_33
_atom_site_aniso_U_23
_atom_site_aniso_U_13
_atom_site_aniso_U_12
O1A 0.0444(9) 0.0255(8) 0.0542(10) -0.0217(7) -0.0163(8) 0.0012(7)
C1A 0.0277(10) 0.0220(10) 0.0214(9) -0.0077(8) -0.0088(7) 0.0026(8)
C2A 0.0312(11) 0.0265(11) 0.0292(10) -0.0120(9) -0.0050(8) 0.0001(8)
C3A 0.0346(11) 0.0310(11) 0.0337(11) -0.0181(9) -0.0091(9) 0.0069(9)
C4A 0.0366(11) 0.0197(10) 0.0328(11) -0.0106(8) -0.0181(9) 0.0036(8)
C5A 0.0312(11) 0.0235(10) 0.0305(10) -0.0069(8) -0.0105(8) -0.0011(8)
C6A 0.0284(10) 0.0241(10) 0.0243(9) -0.0101(8) -0.0069(8) 0.0029(8)
C7A 0.0221(9) 0.0225(10) 0.0244(9) -0.0100(8) -0.0057(7) 0.0019(7)
C8A 0.0308(10) 0.0231(10) 0.0231(9) -0.0099(8) -0.0063(8) 0.0005(8)
C9A 0.0436(12) 0.0309(11) 0.0308(11) -0.0113(9) -0.0160(9) 0.0055(9)
O1'A 0.0393(9) 0.0250(8) 0.0478(9) -0.0164(7) -0.0135(7) 0.0003(6)
C1'A 0.0252(10) 0.0223(10) 0.0202(9) -0.0062(8) -0.0033(7) -0.0014(8)
C2'A 0.0271(10) 0.0220(10) 0.0323(10) -0.0086(8) -0.0088(8) 0.0024(8)
C3'A 0.0286(10) 0.0281(11) 0.0334(11) -0.0095(9) -0.0117(8) -0.0019(8)
C4'A 0.0312(10) 0.0200(10) 0.0269(10) -0.0088(8) -0.0029(8) -0.0025(8)
C5'A 0.0278(10) 0.0221(10) 0.0288(10) -0.0079(8) -0.0058(8) 0.0042(8)
C6'A 0.0255(10) 0.0259(10) 0.0235(9) -0.0076(8) -0.0059(7) -0.0005(8)
C7'A 0.0230(9) 0.0228(10) 0.0242(9) -0.0092(8) -0.0068(7) 0.0012(7)
C8'A 0.0389(11) 0.0262(10) 0.0251(10) -0.0088(8) -0.0113(8) -0.0015(9)
C9'A 0.0583(15) 0.0490(14) 0.0271(11) -0.0146(10) 0.0015(10) -0.0153(12)
O1B 0.0326(8) 0.0290(8) 0.0720(11) -0.0270(8) -0.0133(8) -0.0002(7)
C1B 0.0268(10) 0.0216(10) 0.0257(10) -0.0080(8) -0.0082(8) 0.0016(8)
C2B 0.0279(10) 0.0260(11) 0.0375(11) -0.0134(9) -0.0043(8) -0.0010(8)
C3B 0.0293(11) 0.0309(11) 0.0431(12) -0.0204(10) -0.0065(9) 0.0052(9)
C4B 0.0317(11) 0.0218(10) 0.0393(11) -0.0136(9) -0.0142(9) 0.0024(8)
C5B 0.0266(10) 0.0269(11) 0.0326(11) -0.0083(9) -0.0068(8) -0.0026(8)
C6B 0.0278(10) 0.0243(10) 0.0264(10) -0.0097(8) -0.0046(8) 0.0031(8)
C7B 0.0237(9) 0.0231(10) 0.0276(10) -0.0110(8) -0.0063(7) 0.0024(8)
C8B 0.0335(11) 0.0241(10) 0.0255(10) -0.0091(8) -0.0050(8) 0.0006(8)
C9B 0.0509(14) 0.0358(12) 0.0350(12) -0.0117(10) -0.0197(10) 0.0077(10)
O1'B 0.0324(8) 0.0233(8) 0.0572(10) -0.0184(7) -0.0130(7) 0.0004(6)
C1'B 0.0274(10) 0.0223(10) 0.0208(9) -0.0080(8) -0.0042(7) -0.0002(8)
C2'B 0.0279(10) 0.0222(10) 0.0338(11) -0.0107(8) -0.0127(8) 0.0060(8)
C3'B 0.0270(10) 0.0283(11) 0.0349(11) -0.0140(9) -0.0119(8) 0.0013(8)
C4'B 0.0275(10) 0.0210(10) 0.0263(10) -0.0097(8) -0.0034(7) -0.0010(8)
C5'B 0.0254(10) 0.0219(10) 0.0276(10) -0.0064(8) -0.0049(8) 0.0023(8)
C6'B 0.0237(10) 0.0261(10) 0.0242(9) -0.0078(8) -0.0056(7) -0.0013(8)
C7'B 0.0236(9) 0.0238(10) 0.0282(10) -0.0112(8) -0.0072(7) 0.0019(8)
C8'B 0.0344(11) 0.0254(10) 0.0267(10) -0.0110(8) -0.0098(8) -0.0011(8)
C9'B 0.0481(14) 0.0476(14) 0.0280(11) -0.0187(10) -0.0015(9) -0.0112(11)
O1C 0.0455(11) 0.0838(14) 0.0701(13) -0.0155(11) -0.0206(9) -0.0245(10)
C1C 0.0403(13) 0.0575(16) 0.0319(12) -0.0015(11) -0.0095(10) -0.0176(12)
C2C 0.0678(19) 0.071(2) 0.0344(14) -0.0087(13) -0.0027(12) -0.0078(15)
C3C 0.0454(15) 0.0580(17) 0.0660(18) 0.0036(14) -0.0236(13) -0.0141(13)
O11D 0.0480(12) 0.0586(14) 0.0690(14) -0.0232(11) -0.0209(10) -0.0113(10)
C11D 0.0407(14) 0.0406(15) 0.0329(13) -0.0025(11) -0.0049(10) -0.0170(12)
C21D 0.072(2) 0.0519(19) 0.069(2) -0.0330(17) 0.0108(18) -0.0192(17)
C31D 0.0469(17) 0.0586(19) 0.0405(15) -0.0031(14) -0.0016(13) -0.0010(14)

loop_
_atom_type_symbol
_atom_type_description
_atom_type_scat_dispersion_real
_atom_type_scat_dispersion_imag
_atom_type_scat_source
C C 0.0033 0.0016 'International Tables Vol C Tables 4.2.6.8 and 6.1.1.4'
H H 0.0000 0.0000 'International Tables Vol C Tables 4.2.6.8 and 6.1.1.4'
O O 0.0106 0.0060 'International Tables Vol C Tables 4.2.6.8 and 6.1.1.4'

loop_
_geom_angle_atom_site_label_1
_geom_angle_atom_site_label_2
_geom_angle_atom_site_label_3
_geom_angle
C4A O1A H1A 110.3(18)
C2A C1A C6A 117.05(17)
C2A C1A C7A 123.02(17)
C6A C1A C7A 119.92(17)
C3A C2A C1A 121.48(19)
C3A C2A H2A 119.3
C1A C2A H2A 119.3
C4A C3A C2A 119.69(19)
C4A C3A H3A 120.2
C2A C3A H3A 120.2
C5A C4A O1A 121.86(19)
C5A C4A C3A 120.23(18)
O1A C4A C3A 117.90(18)
C6A C5A C4A 119.29(19)
C6A C5A H5A 120.4
C4A C5A H5A 120.4
C5A C6A C1A 122.24(19)
C5A C6A H6A 118.9
C1A C6A H6A 118.9
C7'A C7A C1A 122.31(16)
C7'A C7A C8A 124.21(17)
C1A C7A C8A 113.40(15)
C7A C8A C9A 112.61(16)
C7A C8A H81A 109.1
C9A C8A H81A 109.1
C7A C8A H82A 109.1
C9A C8A H82A 109.1
H81A C8A H82A 107.8
C8A C9A H91A 109.5
C8A C9A H92A 109.5
H91A C9A H92A 109.5
C8A C9A H93A 109.5
H91A C9A H93A 109.5
H92A C9A H93A 109.5
C4'A O1'A H1'A 108.9(16)
C6'A C1'A C2'A 116.85(17)
C6'A C1'A C7'A 120.91(16)
C2'A C1'A C7'A 122.24(17)
C3'A C2'A C1'A 121.86(18)
C3'A C2'A H2'A 119.1
C1'A C2'A H2'A 119.1
C2'A C3'A C4'A 119.90(18)
C2'A C3'A H3'A 120.1
C4'A C3'A H3'A 120.1
O1'A C4'A C3'A 117.59(17)
O1'A C4'A C5'A 122.68(18)
C3'A C4'A C5'A 119.73(18)
C6'A C5'A C4'A 119.71(18)
C6'A C5'A H5'A 120.1
C4'A C5'A H5'A 120.1
C5'A C6'A C1'A 121.89(18)
C5'A C6'A H6'A 119.1
C1'A C6'A H6'A 119.1
C7A C7'A C1'A 122.16(16)
C7A C7'A C8'A 123.78(17)
C1'A C7'A C8'A 114.03(16)
C7'A C8'A C9'A 112.89(17)
C7'A C8'A H83A 109.0
C9'A C8'A H83A 109.0
C7'A C8'A H84A 109.0
C9'A C8'A H84A 109.0
H83A C8'A H84A 107.8
C8'A C9'A H94A 109.5
C8'A C9'A H95A 109.5
H94A C9'A H95A 109.5
C8'A C9'A H96A 109.5
H94A C9'A H96A 109.5
H95A C9'A H96A 109.5
C4B O1B H1B 110.1(19)
C2B C1B C6B 117.24(18)
C2B C1B C7B 123.23(17)
C6B C1B C7B 119.53(17)
C3B C2B C1B 121.46(19)
C3B C2B H2B 119.3
C1B C2B H2B 119.3
C4B C3B C2B 119.8(2)
C4B C3B H3B 120.1
C2B C3B H3B 120.1
O1B C4B C5B 117.14(18)
O1B C4B C3B 123.20(19)
C5B C4B C3B 119.65(18)
C6B C5B C4B 120.03(19)
C6B C5B H5B 120.0
C4B C5B H5B 120.0
C5B C6B C1B 121.80(19)
C5B C6B H6B 119.1
C1B C6B H6B 119.1
C7'B C7B C1B 122.40(17)
C7'B C7B C8B 123.41(17)
C1B C7B C8B 114.13(16)
C7B C8B C9B 112.45(17)
C7B C8B H81B 109.1
C9B C8B H81B 109.1
C7B C8B H82B 109.1
C9B C8B H82B 109.1
H81B C8B H82B 107.8
C8B C9B H91B 109.5
C8B C9B H92B 109.5
H91B C9B H92B 109.5
C8B C9B H93B 109.5
H91B C9B H93B 109.5
H92B C9B H93B 109.5
C4'B O1'B H1'B 108.8(18)
C2'B C1'B C6'B 117.29(17)
C2'B C1'B C7'B 122.07(17)
C6'B C1'B C7'B 120.56(17)
C3'B C2'B C1'B 121.94(18)
C3'B C2'B H2'B 119.0
C1'B C2'B H2'B 119.0
C2'B C3'B C4'B 119.28(18)
C2'B C3'B H3'B 120.4
C4'B C3'B H3'B 120.4
O1'B C4'B C3'B 122.24(17)
O1'B C4'B C5'B 117.38(17)
C3'B C4'B C5'B 120.36(18)
C6'B C5'B C4'B 119.56(18)
C6'B C5'B H5'B 120.2
C4'B C5'B H5'B 120.2
C5'B C6'B C1'B 121.56(18)
C5'B C6'B H6'B 119.2
C1'B C6'B H6'B 119.2
C7B C7'B C1'B 122.44(17)
C7B C7'B C8'B 124.15(17)
C1'B C7'B C8'B 113.41(16)
C7'B C8'B C9'B 112.34(16)
C7'B C8'B H83B 109.1
C9'B C8'B H83B 109.1
C7'B C8'B H84B 109.1
C9'B C8'B H84B 109.1
H83B C8'B H84B 107.9
C8'B C9'B H94B 109.5
C8'B C9'B H95B 109.5
H94B C9'B H95B 109.5
C8'B C9'B H96B 109.5
H94B C9'B H96B 109.5
H95B C9'B H96B 109.5
O1C C1C C3C 119.3(3)
O1C C1C C2C 122.2(3)
C3C C1C C2C 118.4(2)
C1C C2C H21C 109.5
C1C C2C H22C 109.5
H21C C2C H22C 109.5
C1C C2C H23C 109.5
H21C C2C H23C 109.5
H22C C2C H23C 109.5
C1C C3C H31C 109.5
C1C C3C H32C 109.5
H31C C3C H32C 109.5
C1C C3C H33C 109.5
H31C C3C H33C 109.5
H32C C3C H33C 109.5
O11D C11D C21D 122.8
O11D C11D C31D 119.32(16)
C21D C11D C31D 117.85(16)
H24D C22D H25D 109.5
H24D C22D H26D 109.5
H25D C22D H26D 109.5
H34D C32D H35D 109.5
H34D C32D H36D 109.5
H35D C32D H36D 109.5

loop_
_geom_bond_atom_site_label_1
_geom_bond_atom_site_label_2
_geom_bond_distance
O1A C4A 1.386(2)
O1A H1A 0.87(3)
C1A C2A 1.396(3)
C1A C6A 1.400(3)
C1A C7A 1.498(3)
C2A C3A 1.394(3)
C2A H2A 0.9744
C3A C4A 1.387(3)
C3A H3A 0.9821
C4A C5A 1.385(3)
C5A C6A 1.385(3)
C5A H5A 0.9762
C6A H6A 0.9764
C7A C7'A 1.349(3)
C7A C8A 1.516(2)
C8A C9A 1.533(3)
C8A H81A 0.9953
C8A H82A 0.9953
C9A H91A 0.9985
C9A H92A 0.9985
C9A H93A 0.9985
O1'A C4'A 1.376(2)
O1'A H1'A 0.93(3)
C1'A C6'A 1.401(3)
C1'A C2'A 1.403(3)
C1'A C7'A 1.499(3)
C2'A C3'A 1.387(3)
C2'A H2'A 0.9850
C3'A C4'A 1.389(3)
C3'A H3'A 0.9691
C4'A C5'A 1.391(3)
C5'A C6'A 1.391(3)
C5'A H5'A 0.9858
C6'A H6'A 0.9918
C7'A C8'A 1.518(2)
C8'A C9'A 1.527(3)
C8'A H83A 1.0054
C8'A H84A 1.0054
C9'A H94A 0.9943
C9'A H95A 0.9943
C9'A H96A 0.9943
O1B C4B 1.371(2)
O1B H1B 0.86(3)
C1B C2B 1.396(3)
C1B C6B 1.403(3)
C1B C7B 1.496(3)
C2B C3B 1.392(3)
C2B H2B 0.9845
C3B C4B 1.391(3)
C3B H3B 0.9468
C4B C5B 1.386(3)
C5B C6B 1.379(3)
C5B H5B 0.9808
C6B H6B 0.9758
C7B C7'B 1.345(3)
C7B C8B 1.521(3)
C8B C9B 1.530(3)
C8B H81B 0.9765
C8B H82B 0.9765
C9B H91B 0.9976
C9B H92B 0.9976
C9B H93B 0.9976
O1'B C4'B 1.380(2)
O1'B H1'B 0.85(3)
C1'B C2'B 1.397(3)
C1'B C6'B 1.399(3)
C1'B C7'B 1.495(3)
C2'B C3'B 1.385(3)
C2'B H2'B 0.9799
C3'B C4'B 1.386(3)
C3'B H3'B 0.9719
C4'B C5'B 1.389(3)
C5'B C6'B 1.385(3)
C5'B H5'B 0.9611
C6'B H6'B 0.9779
C7'B C8'B 1.518(3)
C8'B C9'B 1.526(3)
C8'B H83B 0.9853
C8'B H84B 0.9853
C9'B H94B 0.9678
C9'B H95B 0.9678
C9'B H96B 0.9678
O1C C1C 1.222(3)
C1C C3C 1.466(3)
C1C C2C 1.478(4)
C2C H21C 0.9710
C2C H22C 0.9710
C2C H23C 0.9710
C3C H31C 0.9597
C3C H32C 0.9597
C3C H33C 0.9597
O11D C11D 1.2146
C11D C21D 1.4745
C11D C31D 1.500(3)
C21D H21D 0.9596
C21D H22D 0.9596
C21D H23D 0.9596
C31D H31D 0.9707
C31D H32D 0.9707
C31D H33D 0.9707
C22D H24D 0.9800
C22D H25D 0.9800
C22D H26D 0.9800
C32D H34D 0.9800
C32D H35D 0.9800
C32D H36D 0.9800

loop_
_geom_hbond_atom_site_label_D
_geom_hbond_atom_site_label_H
_geom_hbond_atom_site_label_A
_geom_hbond_distance_DH
_geom_hbond_distance_HA
_geom_hbond_distance_DA
_geom_hbond_angle_DHA
_geom_hbond_publ_flag
_geom_hbond_site_symmetry_A
O1A H1A O11D 0.87(3) 1.91(3) 2.767(3) 167(3) y 1_565
O1A H1A O12D 0.87(3) 1.72(3) 2.567(9) 164(3) no 1_565
O1'A H1'A O1A 0.93(3) 1.84(3) 2.763(2) 170(2) y 1_545
O1B H1B O1'B 0.86(3) 1.84(3) 2.689(2) 172(3) y 1_565
O1'B H1'B O1C 0.85(3) 1.82(3) 2.663(2) 173(3) y 1_555

loop_
_geom_torsion_atom_site_label_1
_geom_torsion_atom_site_label_2
_geom_torsion_atom_site_label_3
_geom_torsion_atom_site_label_4
_geom_torsion
C6A C1A C2A C3A -1.5(3)
C7A C1A C2A C3A 179.76(18)
C1A C2A C3A C4A 0.6(3)
C2A C3A C4A C5A 0.6(3)
C2A C3A C4A O1A 179.57(17)
O1A C4A C5A C6A -179.70(17)
C3A C4A C5A C6A -0.8(3)
C4A C5A C6A C1A -0.2(3)
C2A C1A C6A C5A 1.3(3)
C7A C1A C6A C5A -179.88(17)
C2A C1A C7A C7'A -61.9(3)
C6A C1A C7A C7'A 119.4(2)
C2A C1A C7A C8A 121.17(19)
C6A C1A C7A C8A -57.5(2)
C7'A C7A C8A C9A 115.2(2)
C1A C7A C8A C9A -67.9(2)
C6'A C1'A C2'A C3'A -2.1(3)
C7'A C1'A C2'A C3'A 177.82(18)
C1'A C2'A C3'A C4'A 0.2(3)
C2'A C3'A C4'A O1'A -179.16(17)
C2'A C3'A C4'A C5'A 1.5(3)
O1'A C4'A C5'A C6'A 179.38(17)
C3'A C4'A C5'A C6'A -1.3(3)
C4'A C5'A C6'A C1'A -0.6(3)
C2'A C1'A C6'A C5'A 2.2(3)
C7'A C1'A C6'A C5'A -177.64(17)
C1A C7A C7'A C1'A -178.92(17)
C8A C7A C7'A C1'A -2.3(3)
C1A C7A C7'A C8'A -1.3(3)
C8A C7A C7'A C8'A 175.33(18)
C6'A C1'A C7'A C7A 121.4(2)
C2'A C1'A C7'A C7A -58.5(3)
C6'A C1'A C7'A C8'A -56.5(2)
C2'A C1'A C7'A C8'A 123.62(19)
C7A C7'A C8'A C9'A 114.7(2)
C1'A C7'A C8'A C9'A -67.4(2)
C6B C1B C2B C3B -0.9(3)
C7B C1B C2B C3B 179.19(19)
C1B C2B C3B C4B 0.3(3)
C2B C3B C4B O1B -178.70(19)
C2B C3B C4B C5B -0.1(3)
O1B C4B C5B C6B 179.13(18)
C3B C4B C5B C6B 0.4(3)
C4B C5B C6B C1B -1.0(3)
C2B C1B C6B C5B 1.2(3)
C7B C1B C6B C5B -178.83(17)
C2B C1B C7B C7'B -64.6(3)
C6B C1B C7B C7'B 115.4(2)
C2B C1B C7B C8B 118.2(2)
C6B C1B C7B C8B -61.8(2)
C7'B C7B C8B C9B 114.0(2)
C1B C7B C8B C9B -68.8(2)
C6'B C1'B C2'B C3'B 0.5(3)
C7'B C1'B C2'B C3'B -176.32(18)
C1'B C2'B C3'B C4'B 0.0(3)
C2'B C3'B C4'B O1'B 177.42(18)
C2'B C3'B C4'B C5'B -0.9(3)
O1'B C4'B C5'B C6'B -177.07(17)
C3'B C4'B C5'B C6'B 1.3(3)
C4'B C5'B C6'B C1'B -0.8(3)
C2'B C1'B C6'B C5'B 0.0(3)
C7'B C1'B C6'B C5'B 176.81(17)
C1B C7B C7'B C1'B -179.10(17)
C8B C7B C7'B C1'B -2.1(3)
C1B C7B C7'B C8'B 0.1(3)
C8B C7B C7'B C8'B 177.06(18)
C2'B C1'B C7'B C7B -64.0(3)
C6'B C1'B C7'B C7B 119.3(2)
C2'B C1'B C7'B C8'B 116.8(2)
C6'B C1'B C7'B C8'B -59.9(2)
C7B C7'B C8'B C9'B 120.3(2)
C1'B C7'B C8'B C9'B -60.5(2)
